data_1512478
loop_
_publ_author_name
'Guo-Bi Li'
'Xu-Jia Hong'
'Zhi-Gang Gu'
'Zhi-Peng Zheng'
'Yang-Yang Wu'
'Hong-Yang Jia'
'Jie Liu'
'Yue-Peng Cai'

_publ_section_title
;
 Efficient synthesis and characterization of the low dimensional
 heteronuclear complexes with a N2O2-donor Schiff base ligand
;
_journal_name_full
;
Inorganica Chimica Acta
;
_journal_page_first 177
_journal_page_last 183
_journal_paper_doi 10.1016/j.ica.2012.05.031
_journal_volume 392
_journal_year 2012
_chemical_formula_moiety '2(C12 H18 N2 Ni O2), Cl O4, Na'
_chemical_formula_sum 'C24 H36 Cl N4 Na Ni2 O8'
_chemical_formula_weight 684.39
_chemical_name_systematic
;

 ?

;
_space_group_IT_number 14
_symmetry_cell_setting monoclinic
_symmetry_space_group_name_Hall '-P 2ybc'
_symmetry_space_group_name_H-M 'P 1 21/c 1'
_atom_sites_solution_hydrogens geom
_atom_sites_solution_primary direct
_atom_sites_solution_secondary difmap
_audit_creation_method SHELXL-97
_cell_angle_alpha 90.00
_cell_angle_beta 111.137(4)
_cell_angle_gamma 90.00
_cell_formula_units_Z 4
_cell_length_a 7.6414(12)
_cell_length_b 19.870(3)
_cell_length_c 21.191(3)
_cell_measurement_reflns_used 2375
_cell_measurement_temperature 298(2)
_cell_measurement_theta_max 21.46
_cell_measurement_theta_min 1.92
_cell_volume 3001.1(8)
_computing_cell_refinement 'Bruker SMART'
_computing_data_collection 'Bruker SMART'
_computing_data_reduction 'Bruker SAINT'
_computing_molecular_graphics 'Bruker SHELXTL'
_computing_publication_material 'Bruker SHELXTL'
_computing_structure_refinement 'SHELXL-97 (Sheldrick, 1997)'
_computing_structure_solution 'SHELXS-97 (Sheldrick, 1990)'
_diffrn_ambient_temperature 298(2)
_diffrn_measured_fraction_theta_full 0.997
_diffrn_measured_fraction_theta_max 0.997
_diffrn_measurement_device_type 'CCD area detector'
_diffrn_measurement_method 'phi and omega scans'
_diffrn_radiation_monochromator graphite
_diffrn_radiation_source 'fine-focus sealed tube'
_diffrn_radiation_type MoK\a
_diffrn_radiation_wavelength 0.71073
_diffrn_reflns_av_R_equivalents 0.1151
_diffrn_reflns_av_sigmaI/netI 0.1345
_diffrn_reflns_limit_h_max 9
_diffrn_reflns_limit_h_min -9
_diffrn_reflns_limit_k_max 23
_diffrn_reflns_limit_k_min -23
_diffrn_reflns_limit_l_max 25
_diffrn_reflns_limit_l_min -25
_diffrn_reflns_number 30124
_diffrn_reflns_theta_full 25.24
_diffrn_reflns_theta_max 25.24
_diffrn_reflns_theta_min 1.45
_exptl_absorpt_coefficient_mu 1.409
_exptl_absorpt_correction_T_max 0.762
_exptl_absorpt_correction_T_min 0.663
_exptl_absorpt_correction_type multi-scan
_exptl_absorpt_process_details 'SADABS (Sheldrick, 1996)'
_exptl_crystal_colour yellow
_exptl_crystal_density_diffrn 1.515
_exptl_crystal_density_method 'not measured'
_exptl_crystal_description block
_exptl_crystal_F_000 1424
_exptl_crystal_size_max 0.27
_exptl_crystal_size_mid 0.22
_exptl_crystal_size_min 0.15
_refine_diff_density_max 0.341
_refine_diff_density_min -0.549
_refine_diff_density_rms 0.071
_refine_ls_extinction_method none
_refine_ls_goodness_of_fit_ref 1.051
_refine_ls_hydrogen_treatment constr
_refine_ls_matrix_type full
_refine_ls_number_parameters 369
_refine_ls_number_reflns 5409
_refine_ls_number_restraints 0
_refine_ls_restrained_S_all 1.051
_refine_ls_R_factor_all 0.1408
_refine_ls_R_factor_gt 0.0594
_refine_ls_shift/su_max 0.003
_refine_ls_shift/su_mean 0.001
_refine_ls_structure_factor_coef Fsqd
_refine_ls_weighting_details 'calc w=1/[\s^2^(Fo^2^)+(0.1000P)^2^+0.0000P] where P=(Fo^2^+2Fc^2^)/3'
_refine_ls_weighting_scheme calc
_refine_ls_wR_factor_gt 0.1407
_refine_ls_wR_factor_ref 0.1718
_reflns_number_gt 2897
_reflns_number_total 5409
_reflns_threshold_expression >2sigma(I)
_cod_data_source_file ICA-2012-392-177-183-3.cif
_cod_data_source_block c
_cod_original_sg_symbol_H-M p2(1)/c
_cod_database_code 1512478

loop_
_symmetry_equiv_pos_as_xyz
'x, y, z'
'-x, y+1/2, -z+1/2'
'-x, -y, -z'
'x, -y-1/2, z-1/2'

loop_
_atom_site_label
_atom_site_type_symbol
_atom_site_fract_x
_atom_site_fract_y
_atom_site_fract_z
_atom_site_U_iso_or_equiv
_atom_site_adp_type
_atom_site_occupancy
_atom_site_symmetry_multiplicity
_atom_site_calc_flag
_atom_site_refinement_flags
Ni1 Ni -0.16269(12) -0.24492(4) 0.05436(4) 0.0597(3) Uani 1 1 d .
O1 O -0.3108(6) -0.2093(2) -0.0295(2) 0.0725(12) Uani 1 1 d .
O2 O -0.1986(7) -0.3245(2) 0.0061(2) 0.0755(13) Uani 1 1 d .
N1 N -0.1366(8) -0.1650(3) 0.1000(3) 0.0669(14) Uani 1 1 d .
N2 N -0.0122(7) -0.2830(3) 0.1352(2) 0.0613(13) Uani 1 1 d .
C1 C -0.5132(12) -0.1354(4) -0.1131(4) 0.100(3) Uani 1 1 d .
H1A H -0.4555 -0.1478 -0.1448 0.150 Uiso 1 1 calc R
H1B H -0.5452 -0.0885 -0.1182 0.150 Uiso 1 1 calc R
H1C H -0.6248 -0.1616 -0.1214 0.150 Uiso 1 1 calc R
C2 C -0.3762(10) -0.1485(4) -0.0410(4) 0.0746(19) Uani 1 1 d .
C3 C -0.3336(10) -0.0991(4) 0.0049(4) 0.0747(19) Uani 1 1 d .
H3 H -0.3855 -0.0570 -0.0094 0.090 Uiso 1 1 calc R
C4 C -0.2147(10) -0.1061(4) 0.0742(4) 0.0736(19) Uani 1 1 d .
C5 C -0.1863(12) -0.0452(4) 0.1201(4) 0.096(2) Uani 1 1 d .
H5A H -0.2678 -0.0484 0.1454 0.144 Uiso 1 1 calc R
H5B H -0.2151 -0.0050 0.0931 0.144 Uiso 1 1 calc R
H5C H -0.0582 -0.0436 0.1506 0.144 Uiso 1 1 calc R
C6 C -0.0275(12) -0.1687(4) 0.1739(3) 0.078(2) Uani 1 1 d .
H6A H 0.0633 -0.1324 0.1870 0.094 Uiso 1 1 calc R
H6B H -0.1113 -0.1637 0.1987 0.094 Uiso 1 1 calc R
C7 C 0.0707(12) -0.2341(4) 0.1907(4) 0.086(2) Uani 1 1 d .
H7A H 0.0612 -0.2515 0.2321 0.103 Uiso 1 1 calc R
H7B H 0.2026 -0.2278 0.1982 0.103 Uiso 1 1 calc R
C8 C 0.1762(11) -0.3701(4) 0.2153(3) 0.091(2) Uani 1 1 d .
H8A H 0.3000 -0.3552 0.2202 0.137 Uiso 1 1 calc R
H8B H 0.1743 -0.4183 0.2175 0.137 Uiso 1 1 calc R
H8C H 0.1421 -0.3515 0.2511 0.137 Uiso 1 1 calc R
C9 C 0.0358(10) -0.3465(4) 0.1467(3) 0.0699(18) Uani 1 1 d .
C10 C -0.0291(10) -0.3967(3) 0.0963(4) 0.0725(18) Uani 1 1 d .
H10 H 0.0076 -0.4409 0.1084 0.087 Uiso 1 1 calc R
C11 C -0.1435(11) -0.3840(4) 0.0305(4) 0.0728(19) Uani 1 1 d .
C12 C -0.2126(13) -0.4398(4) -0.0196(4) 0.100(3) Uani 1 1 d .
H12A H -0.3444 -0.4340 -0.0445 0.151 Uiso 1 1 calc R
H12B H -0.1919 -0.4821 0.0037 0.151 Uiso 1 1 calc R
H12C H -0.1461 -0.4390 -0.0504 0.151 Uiso 1 1 calc R
Ni2 Ni -0.48934(12) -0.22856(4) 0.16839(4) 0.0605(3) Uani 1 1 d .
O3 O -0.3345(7) -0.2637(2) 0.2512(2) 0.0705(12) Uani 1 1 d .
O4 O -0.4606(7) -0.1504(2) 0.2184(2) 0.0738(13) Uani 1 1 d .
N3 N -0.5191(8) -0.3085(3) 0.1218(3) 0.0650(14) Uani 1 1 d .
N4 N -0.6435(8) -0.1902(3) 0.0874(3) 0.0656(14) Uani 1 1 d .
C13 C -0.1075(11) -0.3344(4) 0.3311(3) 0.093(2) Uani 1 1 d .
H13A H 0.0002 -0.3071 0.3360 0.140 Uiso 1 1 calc R
H13B H -0.0718 -0.3810 0.3359 0.140 Uiso 1 1 calc R
H13C H -0.1568 -0.3224 0.3653 0.140 Uiso 1 1 calc R
C14 C -0.2568(10) -0.3229(4) 0.2616(3) 0.0714(18) Uani 1 1 d .
C15 C -0.3009(10) -0.3721(4) 0.2140(4) 0.0748(19) Uani 1 1 d .
H15 H -0.2400 -0.4133 0.2263 0.090 Uiso 1 1 calc R
C16 C -0.4327(11) -0.3658(4) 0.1471(4) 0.0720(19) Uani 1 1 d .
C17 C -0.4865(12) -0.4289(3) 0.1043(4) 0.097(3) Uani 1 1 d .
H17A H -0.6077 -0.4440 0.1024 0.145 Uiso 1 1 calc R
H17B H -0.3953 -0.4635 0.1240 0.145 Uiso 1 1 calc R
H17C H -0.4906 -0.4193 0.0594 0.145 Uiso 1 1 calc R
C18 C -0.6579(12) -0.3057(4) 0.0520(3) 0.085(2) Uani 1 1 d .
H18A H -0.6109 -0.3307 0.0220 0.102 Uiso 1 1 calc R
H18B H -0.7742 -0.3265 0.0504 0.102 Uiso 1 1 calc R
C19 C -0.6937(13) -0.2357(4) 0.0289(4) 0.090(2) Uani 1 1 d .
H19A H -0.8253 -0.2302 0.0013 0.107 Uiso 1 1 calc R
H19B H -0.6201 -0.2247 0.0013 0.107 Uiso 1 1 calc R
C20 C -0.8310(11) -0.1027(4) 0.0080(3) 0.095(2) Uani 1 1 d .
H20A H -0.7754 -0.1132 -0.0248 0.142 Uiso 1 1 calc R
H20B H -0.8480 -0.0549 0.0092 0.142 Uiso 1 1 calc R
H20C H -0.9506 -0.1247 -0.0041 0.142 Uiso 1 1 calc R
C21 C -0.7029(10) -0.1270(4) 0.0775(4) 0.075(2) Uani 1 1 d .
C22 C -0.6518(11) -0.0806(4) 0.1308(4) 0.081(2) Uani 1 1 d .
H22 H -0.7010 -0.0374 0.1211 0.097 Uiso 1 1 calc R
C23 C -0.5365(11) -0.0931(4) 0.1956(4) 0.078(2) Uani 1 1 d .
C24 C -0.4902(13) -0.0382(4) 0.2481(4) 0.111(3) Uani 1 1 d .
H24A H -0.5741 -0.0409 0.2726 0.167 Uiso 1 1 calc R
H24B H -0.5037 0.0049 0.2264 0.167 Uiso 1 1 calc R
H24C H -0.3633 -0.0435 0.2790 0.167 Uiso 1 1 calc R
Cl1 Cl 0.1547(3) -0.11453(13) 0.36303(11) 0.0952(7) Uani 1 1 d .
O5 O 0.0465(19) -0.0700(5) 0.3143(4) 0.254(6) Uani 1 1 d .
O6 O 0.2536(18) -0.1500(9) 0.3382(6) 0.319(10) Uani 1 1 d .
O7 O 0.045(2) -0.1555(9) 0.3742(8) 0.357(10) Uani 1 1 d .
O8 O 0.2690(14) -0.0818(4) 0.4204(3) 0.186(4) Uani 1 1 d .
Na1 Na -0.3476(11) -0.1869(3) 0.3610(3) 0.201(2) Uani 1 1 d .

loop_
_atom_site_aniso_label
_atom_site_aniso_U_11
_atom_site_aniso_U_22
_atom_site_aniso_U_33
_atom_site_aniso_U_23
_atom_site_aniso_U_13
_atom_site_aniso_U_12
Ni1 0.0589(5) 0.0713(6) 0.0495(5) 0.0018(4) 0.0204(4) -0.0028(4)
O1 0.075(3) 0.082(3) 0.060(3) 0.009(2) 0.024(2) 0.007(3)
O2 0.087(3) 0.081(3) 0.052(3) -0.004(2) 0.017(2) -0.005(3)
N1 0.064(4) 0.078(4) 0.068(4) -0.006(3) 0.036(3) -0.011(3)
N2 0.055(3) 0.075(4) 0.056(3) -0.001(3) 0.021(3) -0.004(3)
C1 0.093(6) 0.134(7) 0.074(5) 0.022(5) 0.031(5) 0.038(5)
C2 0.072(5) 0.086(5) 0.074(5) 0.008(4) 0.037(4) 0.011(4)
C3 0.073(5) 0.072(5) 0.084(5) 0.011(4) 0.035(4) 0.011(4)
C4 0.071(5) 0.071(5) 0.091(6) -0.002(4) 0.044(4) 0.002(4)
C5 0.107(6) 0.079(5) 0.114(6) -0.012(5) 0.054(5) 0.002(5)
C6 0.087(5) 0.081(5) 0.066(5) -0.008(4) 0.027(4) -0.010(4)
C7 0.080(5) 0.121(7) 0.057(4) -0.011(4) 0.024(4) -0.013(5)
C8 0.092(6) 0.116(6) 0.064(5) 0.024(4) 0.025(4) 0.022(5)
C9 0.074(5) 0.093(6) 0.049(4) 0.008(4) 0.030(3) -0.001(4)
C10 0.079(5) 0.067(4) 0.069(5) 0.011(4) 0.024(4) 0.007(4)
C11 0.082(5) 0.066(5) 0.075(5) -0.001(4) 0.035(4) -0.006(4)
C12 0.123(7) 0.080(5) 0.086(6) -0.015(4) 0.023(5) -0.016(5)
Ni2 0.0629(6) 0.0671(6) 0.0533(5) -0.0039(4) 0.0230(4) -0.0081(4)
O3 0.080(3) 0.069(3) 0.064(3) -0.001(2) 0.027(3) 0.002(2)
O4 0.092(4) 0.059(3) 0.066(3) -0.006(2) 0.024(3) -0.001(3)
N3 0.071(4) 0.070(4) 0.059(3) -0.009(3) 0.030(3) -0.012(3)
N4 0.064(3) 0.077(4) 0.059(3) 0.000(3) 0.027(3) -0.010(3)
C13 0.088(6) 0.119(6) 0.069(5) 0.018(4) 0.025(4) 0.016(5)
C14 0.070(5) 0.084(5) 0.069(5) 0.003(4) 0.037(4) -0.004(4)
C15 0.083(5) 0.071(5) 0.078(5) -0.001(4) 0.038(4) -0.002(4)
C16 0.080(5) 0.072(5) 0.081(5) -0.018(4) 0.050(4) -0.016(4)
C17 0.109(6) 0.072(5) 0.117(6) -0.023(4) 0.051(5) -0.024(4)
C18 0.097(6) 0.094(6) 0.054(4) -0.009(4) 0.016(4) -0.016(5)
C19 0.092(6) 0.114(7) 0.057(4) -0.003(4) 0.021(4) -0.008(5)
C20 0.085(6) 0.128(7) 0.072(5) 0.028(5) 0.028(4) 0.017(5)
C21 0.062(5) 0.098(6) 0.074(5) 0.015(4) 0.034(4) -0.006(4)
C22 0.081(5) 0.081(5) 0.080(5) 0.011(4) 0.029(4) 0.007(4)
C23 0.077(5) 0.077(5) 0.087(6) -0.006(4) 0.038(5) -0.011(4)
C24 0.137(8) 0.081(5) 0.120(7) -0.020(5) 0.051(6) 0.003(5)
Cl1 0.0952(15) 0.1182(17) 0.0717(13) -0.0168(12) 0.0296(12) -0.0184(13)
O5 0.317(14) 0.215(9) 0.126(7) -0.019(7) -0.044(8) 0.112(10)
O6 0.197(11) 0.51(2) 0.205(10) -0.148(13) 0.020(9) 0.155(14)
O7 0.243(15) 0.44(2) 0.39(2) 0.027(17) 0.116(15) -0.218(16)
O8 0.261(10) 0.140(6) 0.097(5) -0.014(4) -0.007(6) -0.066(7)
Na1 0.239(7) 0.195(5) 0.167(5) -0.007(4) 0.070(5) -0.001(5)

loop_
_atom_type_symbol
_atom_type_description
_atom_type_scat_dispersion_real
_atom_type_scat_dispersion_imag
_atom_type_scat_source
C C 0.0033 0.0016 'International Tables Vol C Tables 4.2.6.8 and 6.1.1.4'
H H 0.0000 0.0000 'International Tables Vol C Tables 4.2.6.8 and 6.1.1.4'
Cl Cl 0.1484 0.1585 'International Tables Vol C Tables 4.2.6.8 and 6.1.1.4'
N N 0.0061 0.0033 'International Tables Vol C Tables 4.2.6.8 and 6.1.1.4'
Na Na 0.0362 0.0249 'International Tables Vol C Tables 4.2.6.8 and 6.1.1.4'
Ni Ni 0.3393 1.1124 'International Tables Vol C Tables 4.2.6.8 and 6.1.1.4'
O O 0.0106 0.0060 'International Tables Vol C Tables 4.2.6.8 and 6.1.1.4'

loop_
_geom_angle_atom_site_label_1
_geom_angle_atom_site_label_2
_geom_angle_atom_site_label_3
_geom_angle
_geom_angle_site_symmetry_1
_geom_angle_site_symmetry_3
N1 Ni1 N2 87.3(2) . .
N1 Ni1 O2 177.7(2) . .
N2 Ni1 O2 94.7(2) . .
N1 Ni1 O1 95.0(2) . .
N2 Ni1 O1 177.4(2) . .
O2 Ni1 O1 83.1(2) . .
C2 O1 Ni1 126.3(4) . .
C11 O2 Ni1 126.6(4) . .
C11 O2 Na1 116.3(4) . 4
Ni1 O2 Na1 116.5(2) . 4
C4 N1 C6 118.1(6) . .
C4 N1 Ni1 126.5(5) . .
C6 N1 Ni1 115.2(4) . .
C9 N2 C7 118.2(6) . .
C9 N2 Ni1 127.2(5) . .
C7 N2 Ni1 114.4(5) . .
C2 C1 H1A 109.5 . .
C2 C1 H1B 109.5 . .
H1A C1 H1B 109.5 . .
C2 C1 H1C 109.5 . .
H1A C1 H1C 109.5 . .
H1B C1 H1C 109.5 . .
O1 C2 C3 124.8(7) . .
O1 C2 C1 115.2(7) . .
C3 C2 C1 120.0(7) . .
C2 C3 C4 125.1(7) . .
C2 C3 H3 117.5 . .
C4 C3 H3 117.4 . .
N1 C4 C3 121.9(7) . .
N1 C4 C5 119.8(7) . .
C3 C4 C5 118.2(7) . .
C4 C5 H5A 109.5 . .
C4 C5 H5B 109.5 . .
H5A C5 H5B 109.5 . .
C4 C5 H5C 109.5 . .
H5A C5 H5C 109.5 . .
H5B C5 H5C 109.5 . .
C7 C6 N1 110.0(6) . .
C7 C6 H6A 109.7 . .
N1 C6 H6A 109.7 . .
C7 C6 H6B 109.7 . .
N1 C6 H6B 109.7 . .
H6A C6 H6B 108.2 . .
C6 C7 N2 110.5(6) . .
C6 C7 H7A 109.6 . .
N2 C7 H7A 109.6 . .
C6 C7 H7B 109.6 . .
N2 C7 H7B 109.6 . .
H7A C7 H7B 108.1 . .
C9 C8 H8A 109.5 . .
C9 C8 H8B 109.5 . .
H8A C8 H8B 109.5 . .
C9 C8 H8C 109.5 . .
H8A C8 H8C 109.5 . .
H8B C8 H8C 109.5 . .
N2 C9 C10 122.7(6) . .
N2 C9 C8 121.5(6) . .
C10 C9 C8 115.7(7) . .
C11 C10 C9 123.9(6) . .
C11 C10 H10 118.1 . .
C9 C10 H10 118.1 . .
O2 C11 C10 124.5(6) . .
O2 C11 C12 114.3(6) . .
C10 C11 C12 121.2(7) . .
C11 C12 H12A 109.5 . .
C11 C12 H12B 109.5 . .
H12A C12 H12B 109.5 . .
C11 C12 H12C 109.5 . .
H12A C12 H12C 109.5 . .
H12B C12 H12C 109.5 . .
N3 Ni2 O4 177.4(2) . .
N3 Ni2 N4 86.8(2) . .
O4 Ni2 N4 95.2(2) . .
N3 Ni2 O3 95.5(2) . .
O4 Ni2 O3 82.56(19) . .
N4 Ni2 O3 177.7(2) . .
C14 O3 Ni2 126.5(4) . .
C14 O3 Na1 120.1(4) . .
Ni2 O3 Na1 112.1(2) . .
C23 O4 Ni2 125.6(5) . .
C23 O4 Na1 122.2(4) . .
Ni2 O4 Na1 108.3(2) . .
C16 N3 C18 120.5(6) . .
C16 N3 Ni2 125.3(5) . .
C18 N3 Ni2 114.2(5) . .
C21 N4 C19 118.7(6) . .
C21 N4 Ni2 126.9(5) . .
C19 N4 Ni2 114.4(5) . .
C14 C13 H13A 109.5 . .
C14 C13 H13B 109.5 . .
H13A C13 H13B 109.5 . .
C14 C13 H13C 109.5 . .
H13A C13 H13C 109.5 . .
H13B C13 H13C 109.5 . .
O3 C14 C15 123.4(7) . .
O3 C14 C13 115.9(6) . .
C15 C14 C13 120.6(7) . .
C14 C15 C16 125.1(7) . .
C14 C15 H15 117.4 . .
C16 C15 H15 117.4 . .
N3 C16 C15 123.3(6) . .
N3 C16 C17 118.7(7) . .
C15 C16 C17 117.8(7) . .
C16 C17 H17A 109.5 . .
C16 C17 H17B 109.5 . .
H17A C17 H17B 109.5 . .
C16 C17 H17C 109.5 . .
H17A C17 H17C 109.5 . .
H17B C17 H17C 109.5 . .
C19 C18 N3 110.4(6) . .
C19 C18 H18A 109.6 . .
N3 C18 H18A 109.6 . .
C19 C18 H18B 109.6 . .
N3 C18 H18B 109.6 . .
H18A C18 H18B 108.1 . .
C18 C19 N4 110.0(6) . .
C18 C19 H19A 109.7 . .
N4 C19 H19A 109.7 . .
C18 C19 H19B 109.7 . .
N4 C19 H19B 109.7 . .
H19A C19 H19B 108.2 . .
C21 C20 H20A 109.5 . .
C21 C20 H20B 109.5 . .
H20A C20 H20B 109.5 . .
C21 C20 H20C 109.5 . .
H20A C20 H20C 109.5 . .
H20B C20 H20C 109.5 . .
N4 C21 C22 121.1(7) . .
N4 C21 C20 121.1(7) . .
C22 C21 C20 117.9(7) . .
C23 C22 C21 125.8(7) . .
C23 C22 H22 117.1 . .
C21 C22 H22 117.1 . .
O4 C23 C22 125.4(7) . .
O4 C23 C24 114.0(7) . .
C22 C23 C24 120.6(7) . .
C23 C24 H24A 109.5 . .
C23 C24 H24B 109.5 . .
H24A C24 H24B 109.5 . .
C23 C24 H24C 109.5 . .
H24A C24 H24C 109.5 . .
H24B C24 H24C 109.5 . .
O7 Cl1 O6 104.8(12) . .
O7 Cl1 O8 113.3(9) . .
O6 Cl1 O8 110.1(8) . .
O7 Cl1 O5 107.1(10) . .
O6 Cl1 O5 109.2(8) . .
O8 Cl1 O5 112.0(6) . .
Cl1 O6 Na1 141.8(8) . 1_655
Cl1 O7 Na1 147.2(13) . .
O3 Na1 O2 143.9(3) . 4_556
O3 Na1 O4 50.51(16) . .
O2 Na1 O4 160.4(3) 4_556 .
O3 Na1 O7 81.7(4) . .
O2 Na1 O7 83.4(4) 4_556 .
O4 Na1 O7 87.5(4) . .
O3 Na1 O6 109.6(3) . 1_455
O2 Na1 O6 98.1(3) 4_556 1_455
O4 Na1 O6 82.4(3) . 1_455
O7 Na1 O6 153.5(5) . 1_455

loop_
_geom_bond_atom_site_label_1
_geom_bond_atom_site_label_2
_geom_bond_distance
_geom_bond_site_symmetry_2
Ni1 N1 1.832(5) .
Ni1 N2 1.846(5) .
Ni1 O2 1.848(4) .
Ni1 O1 1.868(4) .
O1 C2 1.297(8) .
O2 C11 1.299(8) .
O2 Na1 2.877(7) 4
N1 C4 1.338(8) .
N1 C6 1.486(9) .
N2 C9 1.312(8) .
N2 C7 1.481(8) .
C1 C2 1.531(10) .
C1 H1A 0.9600 .
C1 H1B 0.9600 .
C1 H1C 0.9600 .
C2 C3 1.337(9) .
C3 C4 1.429(10) .
C3 H3 0.9300 .
C4 C5 1.518(10) .
C5 H5A 0.9600 .
C5 H5B 0.9600 .
C5 H5C 0.9600 .
C6 C7 1.477(10) .
C6 H6A 0.9700 .
C6 H6B 0.9700 .
C7 H7A 0.9700 .
C7 H7B 0.9700 .
C8 C9 1.537(9) .
C8 H8A 0.9600 .
C8 H8B 0.9600 .
C8 H8C 0.9600 .
C9 C10 1.414(9) .
C10 C11 1.376(9) .
C10 H10 0.9300 .
C11 C12 1.494(9) .
C12 H12A 0.9600 .
C12 H12B 0.9600 .
C12 H12C 0.9600 .
Ni2 N3 1.840(5) .
Ni2 O4 1.848(4) .
Ni2 N4 1.860(6) .
Ni2 O3 1.863(5) .
O3 C14 1.300(8) .
O3 Na1 2.814(7) .
O4 C23 1.291(8) .
O4 Na1 2.919(7) .
N3 C16 1.328(9) .
N3 C18 1.479(8) .
N4 C21 1.327(9) .
N4 C19 1.469(8) .
C13 C14 1.521(9) .
C13 H13A 0.9600 .
C13 H13B 0.9600 .
C13 H13C 0.9600 .
C14 C15 1.357(9) .
C15 C16 1.419(10) .
C15 H15 0.9300 .
C16 C17 1.514(9) .
C17 H17A 0.9600 .
C17 H17B 0.9600 .
C17 H17C 0.9600 .
C18 C19 1.467(10) .
C18 H18A 0.9700 .
C18 H18B 0.9700 .
C19 H19A 0.9700 .
C19 H19B 0.9700 .
C20 C21 1.523(9) .
C20 H20A 0.9600 .
C20 H20B 0.9600 .
C20 H20C 0.9600 .
C21 C22 1.400(10) .
C22 C23 1.359(10) .
C22 H22 0.9300 .
C23 C24 1.507(10) .
C24 H24A 0.9600 .
C24 H24B 0.9600 .
C24 H24C 0.9600 .
Cl1 O7 1.252(10) .
Cl1 O6 1.278(10) .
Cl1 O8 1.378(7) .
Cl1 O5 1.384(9) .
O6 Na1 2.999(14) 1_655
O7 Na1 2.976(16) .
Na1 O2 2.877(7) 4_556
Na1 O6 2.999(14) 1_455
